data_1545838
loop_
_publ_author_name
'Bolla, Geetha'
'Nangia, Ashwini'

_publ_section_title
;
 Binary and ternary cocrystals of sulfa drug acetazolamide with pyridine
 carboxamides and cyclic amides
;
_journal_coeditor_code ED5007
_journal_issue 2
_journal_name_full IUCrJ
_journal_page_first 152
_journal_page_last 160
_journal_paper_doi 10.1107/S2052252516000543
_journal_volume 3
_journal_year 2016
_chemical_formula_moiety C4H6N4O3S2,2(C5H9NO)
_chemical_formula_sum 'C14 H24 N6 O5 S2'
_chemical_formula_weight 420.51
_chemical_melting_point 366
_chemical_name_common 'ACETAZOLAMIDE; VALEROLACTAM'
_chemical_name_systematic
; 
 ? 
;
_space_group_IT_number 14
_symmetry_cell_setting monoclinic
_symmetry_space_group_name_Hall '-P 2ybc'
_symmetry_space_group_name_H-M 'P 1 21/c 1'
_atom_sites_solution_hydrogens geom
_atom_sites_solution_primary direct
_atom_sites_solution_secondary difmap
_audit_creation_method SHELXL-97
_cell_angle_alpha 90.00
_cell_angle_beta 100.7730(19)
_cell_angle_gamma 90.00
_cell_formula_units_Z 4
_cell_length_a 9.66166(19)
_cell_length_b 23.4685(4)
_cell_length_c 8.84352(17)
_cell_measurement_reflns_used 3314
_cell_measurement_temperature 298(2)
_cell_measurement_theta_max 71.6200
_cell_measurement_theta_min 4.6530
_cell_volume 1969.88(6)
_computing_structure_refinement 'SHELXL-97 (Sheldrick, 1997)'
_computing_structure_solution 'SHELXS-97 (Sheldrick, 1990)'
_diffrn_ambient_temperature 298(2)
_diffrn_measured_fraction_theta_full 0.997
_diffrn_measured_fraction_theta_max 0.997
_diffrn_measurement_device_type 'Xcalibur, Eos, Gemini'
_diffrn_measurement_method '\w scans'
_diffrn_radiation_monochromator graphite
_diffrn_radiation_source 'fine-focus sealed tube'
_diffrn_radiation_type CuK\a
_diffrn_radiation_wavelength 1.54184
_diffrn_reflns_av_R_equivalents 0.0178
_diffrn_reflns_av_sigmaI/netI 0.0235
_diffrn_reflns_limit_h_max 11
_diffrn_reflns_limit_h_min -10
_diffrn_reflns_limit_k_max 24
_diffrn_reflns_limit_k_min -28
_diffrn_reflns_limit_l_max 6
_diffrn_reflns_limit_l_min -10
_diffrn_reflns_number 6492
_diffrn_reflns_theta_full 67.05
_diffrn_reflns_theta_max 67.05
_diffrn_reflns_theta_min 3.77
_exptl_absorpt_coefficient_mu 2.797
_exptl_absorpt_correction_T_max 1.0000
_exptl_absorpt_correction_T_min 0.70175
_exptl_absorpt_correction_type multi-scan
_exptl_crystal_colour colorles
_exptl_crystal_density_diffrn 1.418
_exptl_crystal_density_method 'not measured'
_exptl_crystal_description needle
_exptl_crystal_F_000 888
_exptl_crystal_size_max 0.22
_exptl_crystal_size_mid 0.20
_exptl_crystal_size_min 0.20
_refine_diff_density_max 0.366
_refine_diff_density_min -0.402
_refine_diff_density_rms 0.047
_refine_ls_extinction_coef 0.0017(3)
_refine_ls_extinction_expression Fc^*^=kFc[1+0.001xFc^2^\l^3^/sin(2\q)]^-1/4^
_refine_ls_extinction_method SHELXL
_refine_ls_goodness_of_fit_ref 1.077
_refine_ls_hydrogen_treatment mixed
_refine_ls_matrix_type full
_refine_ls_number_parameters 266
_refine_ls_number_reflns 3507
_refine_ls_number_restraints 1
_refine_ls_restrained_S_all 1.077
_refine_ls_R_factor_all 0.0478
_refine_ls_R_factor_gt 0.0426
_refine_ls_shift/su_max 0.001
_refine_ls_shift/su_mean 0.000
_refine_ls_structure_factor_coef Fsqd
_refine_ls_weighting_details 'calc w=1/[\s^2^(Fo^2^)+(0.0736P)^2^+0.4712P] where P=(Fo^2^+2Fc^2^)/3'
_refine_ls_weighting_scheme calc
_refine_ls_wR_factor_gt 0.1215
_refine_ls_wR_factor_ref 0.1264
_reflns_number_gt 3068
_reflns_number_total 3507
_reflns_threshold_expression >2sigma(I)
_cod_data_source_file ed5007.cif
_cod_data_source_block ACZVLM12
_cod_original_cell_volume 1969.88(7)
_cod_original_sg_symbol_H-M P21/c
_cod_database_code 1545838

loop_
_symmetry_equiv_pos_as_xyz
'x, y, z'
'-x, y+1/2, -z+1/2'
'-x, -y, -z'
'x, -y-1/2, z-1/2'

loop_
_atom_site_label
_atom_site_type_symbol
_atom_site_fract_x
_atom_site_fract_y
_atom_site_fract_z
_atom_site_U_iso_or_equiv
_atom_site_adp_type
_atom_site_occupancy
_atom_site_symmetry_multiplicity
_atom_site_calc_flag
_atom_site_refinement_flags
S1 S 0.05603(6) 0.70069(2) 0.86906(7) 0.04789(19) Uani 1 1 d .
S2 S 0.10589(6) 0.57207(2) 0.85192(7) 0.04876(19) Uani 1 1 d .
N1 N 0.1709(2) 0.80103(8) 0.7959(2) 0.0458(4) Uani 1 1 d .
O5 O 0.47643(18) 0.51554(7) 0.8041(2) 0.0573(4) Uani 1 1 d .
O1 O -0.00847(19) 0.80761(8) 0.9245(2) 0.0648(5) Uani 1 1 d .
C3 C 0.0787(2) 0.83161(10) 0.8649(3) 0.0477(5) Uani 1 1 d .
N6 N 0.4989(2) 0.59455(9) 0.6701(3) 0.0540(5) Uani 1 1 d .
O2 O 0.00146(19) 0.57761(8) 0.9450(3) 0.0687(5) Uani 1 1 d .
N4 N 0.2449(2) 0.54589(8) 0.9520(3) 0.0490(5) Uani 1 1 d D
N2 N 0.2659(2) 0.71498(8) 0.7328(3) 0.0545(5) Uani 1 1 d .
C2 C 0.1729(2) 0.74257(9) 0.7927(2) 0.0422(5) Uani 1 1 d .
N3 N 0.2489(2) 0.65681(8) 0.7445(3) 0.0547(5) Uani 1 1 d .
C10 C 0.5413(2) 0.54307(9) 0.7199(3) 0.0437(5) Uani 1 1 d .
O3 O 0.0768(2) 0.54194(8) 0.7106(2) 0.0722(5) Uani 1 1 d .
C12 C 0.7225(3) 0.55117(12) 0.5462(3) 0.0606(6) Uani 1 1 d .
H12A H 0.8188 0.5403 0.5430 0.073 Uiso 1 1 calc R
H12B H 0.6642 0.5417 0.4478 0.073 Uiso 1 1 calc R
C4 C 0.0960(3) 0.89508(11) 0.8610(3) 0.0607(6) Uani 1 1 d .
H4A H 0.0285 0.9129 0.9127 0.091 Uiso 1 1 calc R
H4B H 0.0812 0.9078 0.7560 0.091 Uiso 1 1 calc R
H4C H 0.1895 0.9052 0.9118 0.091 Uiso 1 1 calc R
C1 C 0.1459(2) 0.64398(9) 0.8114(3) 0.0449(5) Uani 1 1 d .
C11 C 0.6716(3) 0.51911(10) 0.6736(3) 0.0543(6) Uani 1 1 d .
H11A H 0.6529 0.4799 0.6410 0.065 Uiso 1 1 calc R
H11B H 0.7466 0.5186 0.7634 0.065 Uiso 1 1 calc R
C13 C 0.7154(3) 0.61411(12) 0.5745(4) 0.0677(7) Uani 1 1 d .
H13A H 0.7516 0.6348 0.4952 0.081 Uiso 1 1 calc R
H13B H 0.7733 0.6235 0.6732 0.081 Uiso 1 1 calc R
C14 C 0.5652(3) 0.63159(11) 0.5733(4) 0.0691(8) Uani 1 1 d .
H14A H 0.5634 0.6705 0.6097 0.083 Uiso 1 1 calc R
H14B H 0.5124 0.6302 0.4687 0.083 Uiso 1 1 calc R
O4 O 0.36338(16) 0.63381(7) 0.1712(2) 0.0548(4) Uani 1 1 d .
N5 N 0.5710(2) 0.60207(8) 0.1312(2) 0.0488(5) Uani 1 1 d .
C9 C 0.4827(2) 0.64362(9) 0.1412(3) 0.0439(5) Uani 1 1 d .
C5 C 0.7137(3) 0.60708(11) 0.1001(4) 0.0620(7) Uani 1 1 d .
H5A H 0.7244 0.5811 0.0178 0.074 Uiso 1 1 calc R
H5B H 0.7806 0.5960 0.1913 0.074 Uiso 1 1 calc R
C8 C 0.5261(3) 0.70361(10) 0.1132(4) 0.0650(7) Uani 1 1 d .
H8A H 0.4698 0.7170 0.0174 0.078 Uiso 1 1 calc R
H8B H 0.5053 0.7277 0.1952 0.078 Uiso 1 1 calc R
C7 C 0.6773(4) 0.71018(14) 0.1049(9) 0.152(3) Uani 1 1 d .
H7A H 0.6853 0.7421 0.0375 0.182 Uiso 1 1 calc R
H7B H 0.7272 0.7206 0.2067 0.182 Uiso 1 1 calc R
C6 C 0.7463(4) 0.66532(14) 0.0560(6) 0.0999(13) Uani 1 1 d .
H6A H 0.8463 0.6714 0.0919 0.120 Uiso 1 1 calc R
H6B H 0.7298 0.6668 -0.0556 0.120 Uiso 1 1 calc R
H5C H 0.541(3) 0.5676(11) 0.145(3) 0.050(7) Uiso 1 1 d .
H4E H 0.274(3) 0.5665(12) 1.040(3) 0.075(9) Uiso 1 1 d D
H4D H 0.303(3) 0.5368(11) 0.902(3) 0.052(7) Uiso 1 1 d .
H1A H 0.232(3) 0.8176(12) 0.753(3) 0.055(7) Uiso 1 1 d .
H6C H 0.427(3) 0.6059(13) 0.700(3) 0.061(8) Uiso 1 1 d .

loop_
_atom_site_aniso_label
_atom_site_aniso_U_11
_atom_site_aniso_U_22
_atom_site_aniso_U_33
_atom_site_aniso_U_23
_atom_site_aniso_U_13
_atom_site_aniso_U_12
S1 0.0429(3) 0.0456(3) 0.0613(4) 0.0037(2) 0.0257(3) -0.0024(2)
S2 0.0439(3) 0.0428(3) 0.0609(4) 0.0042(2) 0.0131(2) -0.0060(2)
N1 0.0430(10) 0.0423(10) 0.0571(11) 0.0047(8) 0.0218(9) -0.0013(8)
O5 0.0625(10) 0.0437(8) 0.0732(11) 0.0080(8) 0.0320(9) -0.0004(7)
O1 0.0583(10) 0.0609(11) 0.0858(13) -0.0046(9) 0.0405(10) -0.0025(8)
C3 0.0439(11) 0.0491(12) 0.0526(12) -0.0021(10) 0.0156(10) -0.0007(10)
N6 0.0535(11) 0.0445(11) 0.0701(13) 0.0085(9) 0.0271(10) 0.0081(9)
O2 0.0521(9) 0.0591(10) 0.1037(15) 0.0153(10) 0.0370(10) -0.0033(8)
N4 0.0519(11) 0.0432(10) 0.0545(12) 0.0044(9) 0.0164(10) 0.0000(8)
N2 0.0507(11) 0.0444(10) 0.0761(14) 0.0094(10) 0.0319(10) 0.0022(8)
C2 0.0362(10) 0.0463(11) 0.0473(11) 0.0067(9) 0.0159(8) -0.0004(9)
N3 0.0521(11) 0.0446(10) 0.0748(13) 0.0066(9) 0.0308(10) 0.0036(8)
C10 0.0449(11) 0.0395(11) 0.0485(12) -0.0017(9) 0.0133(9) -0.0021(9)
O3 0.0820(13) 0.0607(11) 0.0677(12) -0.0040(9) -0.0017(10) -0.0143(10)
C12 0.0527(13) 0.0741(17) 0.0592(15) -0.0026(13) 0.0212(12) 0.0016(12)
C4 0.0641(15) 0.0484(13) 0.0748(17) -0.0063(12) 0.0266(13) -0.0006(11)
C1 0.0399(10) 0.0424(11) 0.0543(12) 0.0053(9) 0.0142(9) 0.0013(9)
C11 0.0525(13) 0.0471(12) 0.0668(15) 0.0010(11) 0.0203(11) 0.0077(10)
C13 0.0672(16) 0.0663(17) 0.0769(18) 0.0068(14) 0.0324(14) -0.0137(13)
C14 0.0805(18) 0.0532(14) 0.0818(19) 0.0218(13) 0.0360(15) 0.0091(13)
O4 0.0429(8) 0.0503(9) 0.0762(11) -0.0110(8) 0.0242(8) -0.0031(7)
N5 0.0435(10) 0.0383(10) 0.0685(13) 0.0014(9) 0.0208(9) 0.0012(8)
C9 0.0420(10) 0.0425(11) 0.0495(12) -0.0046(9) 0.0145(9) 0.0002(9)
C5 0.0473(13) 0.0534(14) 0.093(2) 0.0005(13) 0.0319(13) 0.0055(11)
C8 0.0570(15) 0.0399(12) 0.103(2) 0.0015(13) 0.0289(15) 0.0026(10)
C7 0.095(3) 0.0478(17) 0.345(9) 0.022(3) 0.125(4) 0.0019(18)
C6 0.074(2) 0.0688(19) 0.178(4) 0.010(2) 0.078(2) -0.0040(16)

loop_
_atom_type_symbol
_atom_type_description
_atom_type_scat_dispersion_real
_atom_type_scat_dispersion_imag
_atom_type_scat_source
C C 0.0181 0.0091 'International Tables Vol C Tables 4.2.6.8 and 6.1.1.4'
H H 0.0000 0.0000 'International Tables Vol C Tables 4.2.6.8 and 6.1.1.4'
N N 0.0311 0.0180 'International Tables Vol C Tables 4.2.6.8 and 6.1.1.4'
O O 0.0492 0.0322 'International Tables Vol C Tables 4.2.6.8 and 6.1.1.4'
S S 0.3331 0.5567 'International Tables Vol C Tables 4.2.6.8 and 6.1.1.4'

loop_
_geom_angle_atom_site_label_1
_geom_angle_atom_site_label_2
_geom_angle_atom_site_label_3
_geom_angle
C1 S1 C2 85.48(10)
O3 S2 O2 120.72(13)
O3 S2 N4 107.82(13)
O2 S2 N4 109.29(13)
O3 S2 C1 108.04(11)
O2 S2 C1 103.50(10)
N4 S2 C1 106.61(10)
C2 N1 C3 123.02(19)
C2 N1 H1A 115.7(19)
C3 N1 H1A 121.3(19)
O1 C3 N1 120.8(2)
O1 C3 C4 124.1(2)
N1 C3 C4 115.1(2)
C10 N6 C14 126.8(2)
C10 N6 H6C 114(2)
C14 N6 H6C 119(2)
S2 N4 H4E 111.5(19)
S2 N4 H4D 113.4(19)
H4E N4 H4D 118(3)
C2 N2 N3 111.20(18)
N2 C2 N1 121.41(19)
N2 C2 S1 115.38(17)
N1 C2 S1 123.20(16)
C1 N3 N2 112.29(18)
O5 C10 N6 121.0(2)
O5 C10 C11 120.7(2)
N6 C10 C11 118.3(2)
C13 C12 C11 109.5(2)
C13 C12 H12A 109.8
C11 C12 H12A 109.8
C13 C12 H12B 109.8
C11 C12 H12B 109.8
H12A C12 H12B 108.2
C3 C4 H4A 109.5
C3 C4 H4B 109.5
H4A C4 H4B 109.5
C3 C4 H4C 109.5
H4A C4 H4C 109.5
H4B C4 H4C 109.5
N3 C1 S1 115.65(17)
N3 C1 S2 122.00(17)
S1 C1 S2 122.25(12)
C10 C11 C12 115.0(2)
C10 C11 H11A 108.5
C12 C11 H11A 108.5
C10 C11 H11B 108.5
C12 C11 H11B 108.5
H11A C11 H11B 107.5
C12 C13 C14 109.9(2)
C12 C13 H13A 109.7
C14 C13 H13A 109.7
C12 C13 H13B 109.7
C14 C13 H13B 109.7
H13A C13 H13B 108.2
N6 C14 C13 111.3(2)
N6 C14 H14A 109.4
C13 C14 H14A 109.4
N6 C14 H14B 109.4
C13 C14 H14B 109.4
H14A C14 H14B 108.0
C9 N5 C5 127.1(2)
C9 N5 H5C 116.5(17)
C5 N5 H5C 116.4(17)
O4 C9 N5 121.0(2)
O4 C9 C8 120.3(2)
N5 C9 C8 118.7(2)
N5 C5 C6 112.4(2)
N5 C5 H5A 109.1
C6 C5 H5A 109.1
N5 C5 H5B 109.1
C6 C5 H5B 109.1
H5A C5 H5B 107.9
C7 C8 C9 114.4(2)
C7 C8 H8A 108.7
C9 C8 H8A 108.7
C7 C8 H8B 108.7
C9 C8 H8B 108.7
H8A C8 H8B 107.6
C6 C7 C8 118.7(3)
C6 C7 H7A 107.6
C8 C7 H7A 107.6
C6 C7 H7B 107.6
C8 C7 H7B 107.6
H7A C7 H7B 107.1
C7 C6 C5 119.5(3)
C7 C6 H6A 107.4
C5 C6 H6A 107.4
C7 C6 H6B 107.4
C5 C6 H6B 107.4
H6A C6 H6B 107.0

loop_
_geom_bond_atom_site_label_1
_geom_bond_atom_site_label_2
_geom_bond_distance
S1 C1 1.718(2)
S1 C2 1.727(2)
S2 O3 1.418(2)
S2 O2 1.4223(19)
S2 N4 1.587(2)
S2 C1 1.782(2)
N1 C2 1.373(3)
N1 C3 1.373(3)
N1 H1A 0.85(3)
O5 C10 1.240(3)
O1 C3 1.212(3)
C3 C4 1.500(3)
N6 C10 1.324(3)
N6 C14 1.451(3)
N6 H6C 0.83(3)
N4 H4E 0.913(18)
N4 H4D 0.81(3)
N2 C2 1.297(3)
N2 N3 1.381(3)
N3 C1 1.285(3)
C10 C11 1.503(3)
C12 C13 1.502(4)
C12 C11 1.512(4)
C12 H12A 0.9700
C12 H12B 0.9700
C4 H4A 0.9600
C4 H4B 0.9600
C4 H4C 0.9600
C11 H11A 0.9700
C11 H11B 0.9700
C13 C14 1.506(4)
C13 H13A 0.9700
C13 H13B 0.9700
C14 H14A 0.9700
C14 H14B 0.9700
O4 C9 1.251(3)
N5 C9 1.309(3)
N5 C5 1.460(3)
N5 H5C 0.87(3)
C9 C8 1.503(3)
C5 C6 1.471(4)
C5 H5A 0.9700
C5 H5B 0.9700
C8 C7 1.484(4)
C8 H8A 0.9700
C8 H8B 0.9700
C7 C6 1.359(5)
C7 H7A 0.9700
C7 H7B 0.9700
C6 H6A 0.9700
C6 H6B 0.9700
